data_2002529
loop_
_publ_author_name
'Neubacher, M'
'Mueller-Buschbaum, Hk'

_publ_section_title
;
Ein neuer Strukturtyp beim ersten Erdalkalimetall-Oxoiridat-Cuprat: Sr3
Ir Cu O6
;
_journal_name_full
;
Zeitschrift fuer Anorganische und Allgemeine Chemie
;
_journal_page_first 124
_journal_page_last 127
_journal_paper_doi 10.1002/zaac.19926070121
_journal_volume 607
_journal_year 1992
_chemical_formula_structural 'Sr3 Ir (Cu O6)'
_chemical_formula_sum 'Cu Ir O6 Sr3'
_chemical_name_systematic 'Tristrontium copper hexaoxoiridate(IV)'
_space_group_IT_number 15
_symmetry_cell_setting monoclinic
_symmetry_Int_Tables_number 15
_symmetry_space_group_name_Hall '-C 2yc'
_symmetry_space_group_name_H-M 'C 1 2/c 1'
_cell_angle_alpha 90
_cell_angle_beta 92.15(3)
_cell_angle_gamma 90
_cell_formula_units_Z 4
_cell_length_a 9.300(6)
_cell_length_b 9.717(6)
_cell_length_c 6.697(5)
_cell_volume 604.8
_refine_ls_R_factor_all 0.063
_cod_database_code 2002529

loop_
_symmetry_equiv_pos_as_xyz
x,y,z
-x,y,1/2-z
-x,-y,-z
x,-y,1/2+z
1/2+x,1/2+y,z
1/2-x,1/2+y,1/2-z
1/2-x,1/2-y,-z
1/2+x,1/2-y,1/2+z

loop_
_atom_site_label
_atom_site_type_symbol
_atom_site_symmetry_multiplicity
_atom_site_Wyckoff_symbol
_atom_site_fract_x
_atom_site_fract_y
_atom_site_fract_z
_atom_site_occupancy
_atom_site_attached_hydrogens
_atom_site_calc_flag
Sr1 Sr2+ 4 e 0.5 0.8952(3) 0.25 1. 0 d
Sr2 Sr2+ 8 f 0.6851(2) 0.5737(2) 0.3799(3) 1. 0 d
Ir1 Ir4+ 4 c 0.75 0.75 0. 1. 0 d
Cu1 Cu2+ 4 e 0.5 0.6975(5) 0.75 1. 0 d
O1 O2- 8 f 0.944(2) 0.161(2) 0.461(2) 1. 0 d
O2 O2- 8 f 0.290(2) 0.685(2) 0.786(2) 1. 0 d
O3 O2- 8 f 0.358(2) 0.925(2) 0.573(2) 1. 0 d

loop_
_atom_type_symbol
_atom_type_oxidation_number
Sr2+ 2.000
Ir4+ 4.000
Cu2+ 2.000
O2- -2.000
